data_2005796
loop_
_publ_author_name
'Fujii, I.'
'Hirayama, N.'
'Aoyama, N.'
'Miike, A.'

_publ_section_title
;
 10-(<i>N</i>-Carboxymethylcarbamoyl)-3,7-bis(dimethylamino)phenothiazine
 (CCAP)--Ethanol (1/1), C~19~H~22~N~4~O~3~S.C~2~H~6~O
;
_journal_issue 12
_journal_name_full 'Acta Crystallographica Section C'
_journal_page_first 3140
_journal_page_last 3142
_journal_paper_doi 10.1107/S0108270196010244
_journal_volume 52
_journal_year 1996
_chemical_formula_iupac 'C19 H22 N4 O3 S, C2 H6 O'
_chemical_formula_moiety 'C19 H22 N4 O3 S, C2 H6 O'
_chemical_formula_sum 'C21 H28 N4 O4 S'
_chemical_formula_weight 432.54
_chemical_name_systematic
;
3,7-bis(dimethylamino)-(N-carboxymethyl)phenothiazine-10-carboxamide
;
_space_group_IT_number 2
_symmetry_cell_setting triclinic
_symmetry_space_group_name_Hall '-P 1'
_symmetry_space_group_name_H-M 'P -1'
_atom_type_scat_source IntTabIV
_cell_angle_alpha 100.04(1)
_cell_angle_beta 95.75(2)
_cell_angle_gamma 79.02(2)
_cell_formula_units_Z 2
_cell_length_a 9.842(4)
_cell_length_b 15.775(2)
_cell_length_c 7.382(1)
_cell_measurement_reflns_used 25
_cell_measurement_temperature 293(5)
_cell_measurement_theta_max 35
_cell_measurement_theta_min 30
_cell_volume 1105.2(5)
_computing_cell_refinement 'CAD-4 Software'
_computing_data_collection 'CAD-4 Software (Enraf-Nonius, 1989)'
_computing_data_reduction 'CAD-4 Software'
_computing_molecular_graphics 'ORTEPII (Johnson, 1976)'
_computing_structure_refinement 'TEXSAN LS (Molecular Structure Corporation, 1992)'
_computing_structure_solution 'SIR88 (Burla et al., 1989)'
_diffrn_ambient_temperature 293(3)
_diffrn_measurement_device 'Enraf-Nonius Turbo-CAD-4'
_diffrn_measurement_method \w/2\q
_diffrn_radiation_monochromator graphite
_diffrn_radiation_source 'X-ray tube'
_diffrn_radiation_type CuK\a
_diffrn_radiation_wavelength 1.5418
_diffrn_reflns_av_R_equivalents 0.087
_diffrn_reflns_limit_h_max 12
_diffrn_reflns_limit_h_min -12
_diffrn_reflns_limit_k_max 19
_diffrn_reflns_limit_k_min -19
_diffrn_reflns_limit_l_max 9
_diffrn_reflns_limit_l_min 0
_diffrn_reflns_number 4847
_diffrn_reflns_theta_max 74
_diffrn_reflns_theta_min 3.0
_diffrn_standards_decay_% 4.95
_diffrn_standards_interval_count 30
_diffrn_standards_number 3
_exptl_absorpt_coefficient_mu 1.590
_exptl_absorpt_correction_type none
_exptl_crystal_colour blue
_exptl_crystal_density_diffrn 1.30
_exptl_crystal_density_method 'not measured'
_exptl_crystal_description prism
_exptl_crystal_F_000 410
_exptl_crystal_size_max 0.6
_exptl_crystal_size_mid 0.5
_exptl_crystal_size_min 0.3
_refine_diff_density_max 0.49
_refine_diff_density_min -0.46
_refine_ls_extinction_coef 306(2)
_refine_ls_extinction_method 'Zachariasen (1968), type 2'
_refine_ls_goodness_of_fit_obs 2.76
_refine_ls_hydrogen_treatment 'H atoms were refined isotropically'
_refine_ls_matrix_type full
_refine_ls_number_parameters 354
_refine_ls_number_reflns 3599
_refine_ls_R_factor_obs 0.065
_refine_ls_shift/esd_max 0.65
_refine_ls_structure_factor_coef F
_refine_ls_weighting_scheme 'sigma; w = 1/[\s(F)^2^]'
_refine_ls_wR_factor_obs 0.087
_reflns_number_observed 3599
_reflns_number_total 4480
_reflns_observed_criterion F>3\s(F)
_cod_data_source_file mu1269.cif
_cod_data_source_block CCAP
_cod_original_cell_volume 1105.4(5)
_cod_database_code 2005796

loop_
_symmetry_equiv_pos_as_xyz
+x,+y,+z
-x,-y,-z

loop_
_atom_site_aniso_label
_atom_site_aniso_U_11
_atom_site_aniso_U_22
_atom_site_aniso_U_33
_atom_site_aniso_U_12
_atom_site_aniso_U_13
_atom_site_aniso_U_23
S9 0.0486(4) 0.0471(3) 0.0702(4) -0.0018(3) -0.0023(3) 0.0170(3)
O11 0.0780(10) 0.0418(10) 0.0560(10) -0.0206(9) 0.0053(9) -0.0058(2)
O14 0.106(2) 0.0610(10) 0.106(2) -0.0350(10) 0.038(2) -0.0134(2)
O15 0.106(2) 0.0620(10) 0.065(2) -0.0230(10) 0.0310(10) -0.0133(2)
N3 0.0630(10) 0.0460(10) 0.073(2) -0.0180(10) 0.0000(10) 0.00240(10)
N7 0.064(2) 0.075(2) 0.084(2) 0.0040(10) 0.0220(10) 0.0269(2)
N10 0.0550(10) 0.0351(10) 0.0510(10) -0.0086(8) 0.0053(10) -0.00490(10)
N12 0.070(2) 0.0380(10) 0.0490(10) -0.0160(10) 0.0070(10) -0.00620(10)
C1a 0.0520(10) 0.0350(10) 0.0440(10) -0.0065(10) 0.0010(10) -0.00430(10)
C1 0.0530(10) 0.0380(10) 0.054(2) -0.0030(10) 0.0000(10) -0.00230(10)
C2 0.0490(10) 0.0490(10) 0.053(2) -0.0090(10) -0.0030(10) -0.0029(2)
C3b 0.068(2) 0.066(2) 0.081(2) -0.027(2) 0.002(2) 0.0002(2)
C3 0.0560(10) 0.0430(10) 0.0420(10) -0.0120(10) -0.0020(10) -0.00260(10)
C3a 0.080(2) 0.0440(10) 0.063(2) -0.0190(10) -0.002(2) 0.0002(2)
C4 0.058(2) 0.0360(10) 0.0500(10) -0.0050(10) 0.0000(10) 0.00030(10)
C4a 0.0520(10) 0.0390(10) 0.0430(10) -0.0047(10) 0.0000(10) 0.00210(10)
C5 0.0530(10) 0.0380(10) 0.0560(10) -0.0020(10) 0.0000(10) 0.00210(10)
C5a 0.0500(10) 0.0360(10) 0.0490(10) -0.0066(10) -0.0010(10) -0.00180(10)
C6 0.056(2) 0.0480(10) 0.058(2) -0.0060(10) -0.0020(10) 0.00990(10)
C7 0.0480(10) 0.0520(10) 0.0530(10) -0.0090(10) -0.0010(10) 0.00520(10)
C7a 0.071(2) 0.076(2) 0.096(3) 0.006(2) 0.030(2) 0.0149(2)
C7b 0.090(3) 0.106(3) 0.095(3) 0.009(2) 0.032(3) 0.0481(3)
C8 0.0450(10) 0.0410(10) 0.058(2) -0.0020(10) -0.0020(10) 0.0003(2)
C8a 0.0480(10) 0.0370(10) 0.0500(10) -0.0064(10) -0.0050(10) 0.00070(10)
C11 0.0540(10) 0.0340(10) 0.0470(10) -0.0052(10) -0.0050(10) 0.0002(2)
C13 0.064(2) 0.0380(10) 0.0460(10) -0.0080(10) 0.0000(10) -0.00230(10)
C14 0.056(2) 0.0460(10) 0.058(2) -0.0100(10) 0.0010(10) -0.00130(10)
O1S 0.108(2) 0.111(2) 0.070(2) -0.058(2) 0.0250(10) -0.0206(3)
C1S 0.081(3) 0.106(3) 0.097(3) -0.045(2) 0.027(2) -0.0250(3)
C2S 0.095(4) 0.175(6) 0.116(4) -0.064(4) 0.000(3) -0.0186(4)

loop_
_atom_site_label
_atom_site_fract_x
_atom_site_fract_y
_atom_site_fract_z
_atom_site_U_iso_or_equiv
_atom_site_thermal_displace_type
S9 0.68453(7) 0.39613(4) 0.7214(1) 0.0557(2) Uij
O11 0.8403(2) 0.0973(1) 0.5430(3) 0.0587(6) Uij
O14 1.1445(3) 0.1832(2) 0.1592(4) 0.0893(9) Uij
O15 1.1404(3) 0.0480(2) 0.0173(3) 0.0777(8) Uij
N3 1.1321(3) 0.5249(2) 0.7456(4) 0.0610(7) Uij
N7 0.4774(3) 0.2660(2) 1.2052(4) 0.0736(9) Uij
N10 0.8823(2) 0.2288(1) 0.6953(3) 0.0482(6) Uij
N12 0.9853(3) 0.1646(1) 0.4240(3) 0.0529(6) Uij
C1a 0.9488(3) 0.3033(2) 0.7112(4) 0.0452(6) Uij
C1 1.0913(3) 0.2963(2) 0.7264(4) 0.0506(7) Uij
C2 1.1529(3) 0.3690(2) 0.7356(4) 0.0520(7) Uij
C3b 1.2781(4) 0.5155(2) 0.7266(6) 0.071(1) Uij
C3 1.0713(3) 0.4529(2) 0.7399(4) 0.0483(7) Uij
C3a 1.0494(4) 0.6118(2) 0.7685(5) 0.0627(9) Uij
C4 0.9274(3) 0.4600(2) 0.7404(4) 0.0495(7) Uij
C4a 0.8671(3) 0.3863(2) 0.7235(3) 0.0458(6) Uij
C5 0.7786(3) 0.1718(2) 0.9295(4) 0.0508(7) Uij
C5a 0.7790(3) 0.2354(2) 0.8231(4) 0.0464(6) Uij
C6 0.6806(3) 0.1819(2) 1.0555(4) 0.0547(8) Uij
C7 0.5774(3) 0.2572(2) 1.0810(4) 0.0520(7) Uij
C7a 0.3688(5) 0.3401(3) 1.2234(7) 0.081(1) Uij
C7b 0.4928(6) 0.2102(4) 1.3414(8) 0.095(1) Uij
C8 0.5794(3) 0.3218(2) 0.9750(4) 0.0498(7) Uij
C8a 0.6795(3) 0.3112(2) 0.8478(4) 0.0465(6) Uij
C11 0.8993(3) 0.1598(2) 0.5522(4) 0.0466(6) Uij
C13 1.0210(3) 0.0919(2) 0.2802(4) 0.0507(7) Uij
C14 1.1094(3) 0.1141(2) 0.1484(4) 0.0546(8) Uij
O1S 0.7711(3) -0.0426(2) 0.3052(4) 0.0938(10) Uij
C1S 0.6581(5) -0.0591(3) 0.3788(7) 0.094(1) Uij
C2S 0.5669(6) -0.1010(5) 0.2389(9) 0.129(2) Uij
H1 1.149(3) 0.238(2) 0.727(4) 0.051(8) Uij
H2 1.253(4) 0.358(2) 0.740(4) 0.058(8) Uij
H4 0.874(3) 0.517(2) 0.756(4) 0.058(8) Uij
H5 0.843(3) 0.120(2) 0.906(4) 0.045(7) Uij
H6 0.671(4) 0.137(2) 1.125(5) 0.066(9) Uij
H8 0.515(3) 0.376(2) 0.994(4) 0.052(8) Uij
H12 1.016(3) 0.208(2) 0.428(4) 0.049(8) Uij
H13a 1.069(4) 0.045(2) 0.321(5) 0.08(1) Uij
H15 1.169(7) 0.060(4) -0.078(9) 0.16(2) Uij
H31b 1.304(5) 0.478(3) 0.618(7) 0.10(1) Uij
H31a 1.114(5) 0.653(3) 0.786(6) 0.09(1) Uij
H32b 1.302(4) 0.580(3) 0.717(6) 0.09(1) Uij
H32a 1.003(4) 0.627(2) 0.883(6) 0.08(1) Uij
H33a 0.983(5) 0.623(3) 0.669(6) 0.09(1) Uij
H33b 1.338(5) 0.494(3) 0.843(7) 0.12(2) Uij
H71a 0.323(6) 0.354(4) 1.097(9) 0.14(2) Uij
H71b 0.426(6) 0.221(3) 1.419(8) 0.12(2) Uij
H72a 0.285(5) 0.331(3) 1.309(6) 0.09(1) Uij
H72b 0.492(8) 0.147(5) 1.27(1) 0.18(2) Uij
H73b 0.571(8) 0.207(5) 1.41(1) 0.19(3) Uij
H73a 0.398(6) 0.383(4) 1.270(8) 0.13(2) Uij
H132 0.939(4) 0.074(2) 0.208(5) 0.07(1) Uij
H1S 0.815(6) 0.021(3) 0.400(8) 0.13(2) Uij
H2S 0.691(10) -0.118(6) 0.48(1) 0.28(3) Uij
H3S 0.613(6) -0.001(4) 0.470(8) 0.13(2) Uij
H4S 0.484(7) -0.112(4) 0.301(9) 0.16(2) Uij
H5S 0.538(8) -0.038(4) 0.14(1) 0.15(2) Uij
H6S 0.639(2) -0.133(1) 0.101(3) 0.062(5) Uij

loop_
_atom_type_symbol
_atom_type_scat_dispersion_real
_atom_type_scat_dispersion_imag
C 0.018 0.009
H 0.000 0.000
N 0.031 0.018
O 0.049 0.032
S 0.333 0.557

loop_
_geom_angle_atom_site_label_1
_geom_angle_atom_site_label_2
_geom_angle_atom_site_label_3
_geom_angle
_geom_angle_publ_flag
C4a S9 C8a 98.50(10) yes
C3b N3 C3 120.9(3) yes
C3b N3 C3a 118.7(3) yes
C3 N3 C3a 120.4(3) yes
C7 N7 C7a 121.0(3) yes
C7 N7 C7b 121.1(3) yes
C7a N7 C7b 117.0(3) yes
C1a N10 C5a 115.8(2) yes
C1a N10 C11 123.4(2) yes
C5a N10 C11 120.2(2) yes
C11 N12 C13 120.5(2) yes
N10 C1a C1 122.3(2) yes
N10 C1a C4a 118.9(2) yes
C1 C1a C4a 118.7(2) no
C1a C1 C2 121.1(2) no
C1 C2 C3 120.6(3) no
N3 C3 C2 120.7(3) yes
N3 C3 C4 121.7(2) yes
C2 C3 C4 117.6(2) no
C3 C4 C4a 120.9(2) no
S9 C4a C1a 118.8(2) yes
S9 C4a C4 120.5(2) yes
C1a C4a C4 120.7(3) no
C5a C5 C6 121.1(2) no
N10 C5a C5 122.7(2) yes
N10 C5a C8a 118.5(2) yes
C5 C5a C8a 118.7(3) no
C5 C6 C7 121.4(3) no
N7 C7 C6 121.1(3) yes
N7 C7 C8 121.6(3) yes
C6 C7 C8 117.3(3) no
C7 C8 C8a 120.9(2) no
S9 C8a C5a 119.3(2) yes
S9 C8a C8 120.1(2) yes
C5a C8a C8 120.6(2) no
O11 C11 N10 121.5(3) yes
O11 C11 N12 122.1(2) yes
N10 C11 N12 116.4(2) yes
N12 C13 C14 111.0(2) yes
O14 C14 O15 124.7(3) yes
O14 C14 C13 124.8(3) yes
O15 C14 C13 110.5(2) yes

loop_
_geom_bond_atom_site_label_1
_geom_bond_atom_site_label_2
_geom_bond_distance
_geom_bond_publ_flag
S9 C4a 1.773(3) yes
S9 C8a 1.771(3) yes
O11 C11 1.225(3) yes
O14 C14 1.192(4) yes
O15 C14 1.306(4) yes
N3 C3b 1.434(4) yes
N3 C3 1.374(3) yes
N3 C3a 1.447(4) yes
N7 C7 1.383(4) yes
N7 C7a 1.423(5) yes
N7 C7b 1.428(5) yes
N10 C1a 1.432(3) yes
N10 C5a 1.432(4) yes
N10 C11 1.376(3) yes
N12 C11 1.352(4) yes
N12 C13 1.436(3) yes
C1a C1 1.380(4) yes
C1a C4a 1.393(3) yes
C1 C2 1.385(4) yes
C2 C3 1.408(4) yes
C3 C4 1.400(4) yes
C4 C4a 1.384(4) yes
C5 C5a 1.378(4) yes
C5 C6 1.374(4) yes
C5a C8a 1.392(4) yes
C6 C7 1.408(4) yes
C7 C8 1.393(4) yes
C8 C8a 1.396(4) yes
C13 C14 1.493(4) yes

loop_
_geom_torsion_atom_site_label_1
_geom_torsion_atom_site_label_2
_geom_torsion_atom_site_label_3
_geom_torsion_atom_site_label_4
_geom_torsion
_geom_torsion_publ_flag
C4a C1a C1 C2 -6.3(4) no
N10 C1a C1 C2 177.9(3) no
C1 C1a C4a C4 3.5(4) no
N10 C1a C4a C4 179.5(2) no
N10 C1a C4a S9 0.7(3) yes
C1 C1a C4a S9 -175.3(2) no
C1 C1a N10 C5a 128.0(3) no
C1 C1a N10 C11 -61.0(4) no
C4a C1a N10 C5a -47.8(3) no
C4a C1a N10 C11 123.1(3) no
C1a C1 C2 C3 3.5(4) no
C1 C2 C3 N3 -178.8(3) no
C1 C2 C3 C4 2.0(4) no
C3b N3 C3 C2 7.0(4) yes
C3a N3 C3 C2 -173.8(3) no
C3b N3 C3 C4 -173.8(3) no
C3a N3 C3 C4 5.4(4) yes
C2 C3 C4 C4a -4.6(4) no
N3 C3 C4 C4a 176.1(3) no
S9 C4a C4 C3 -179.2(2) no
C1a C4a C4 C3 2.0(4) no
C1a C4a S9 C8a 36.1(2) no
C4 C4a S9 C8a -142.8(2) no
C6 C5 C5a N10 177.6(3) no
C6 C5 C5a C8a 1.2(4) no
C5a C5 C6 C7 -0.1(5) no
N10 C5a C8a S9 -0.1(3) yes
N10 C5a C8a C8 -178.0(2) no
C5 C5a C8a S9 176.5(2) no
C5 C5a C8a C8 -1.4(4) no
C5 C5a N10 C11 59.7(4) no
C5 C5a N10 C1a -129.0(3) no
C8a C5a N10 C1a 47.4(3) no
C8a C5a N10 C11 -123.8(3) no
C5 C6 C7 N7 178.6(3) no
C5 C6 C7 C8 -0.7(4) no
C7a N7 C7 C6 -176.5(4) no
C7b N7 C7 C6 14.8(6) yes
C7a N7 C7 C8 2.8(5) yes
C7b N7 C7 C8 -165.9(4) no
N7 C7 C8 C8a -178.8(3) no
C6 C7 C8 C8a 0.5(4) no
S9 C8a C8 C7 -177.4(2) no
C5a C8a C8 C7 0.5(4) no
C5a C8a S9 C4a -36.5(2) no
C8 C8a S9 C4a 141.4(2) no
C1a N10 C11 N12 0.8(4) yes
C5a N10 C11 N12 171.3(2) no
C1a N10 C11 O11 -179.8(2) no
C5a N10 C11 O11 -9.2(4) yes
N10 C11 N12 C13 173.5(2) no
O11 C11 N12 C13 -5.9(4) yes
C11 N12 C13 C14 176.3(3) yes
N12 C13 C14 O14 -0.9(5) yes
N12 C13 C14 O15 -179.5(3) yes
